data_7110661
loop_
_publ_author_name
'Finn, Terry'
'Bryce, Martin R.'
'Batsanov, Andrei S.'
'Howard, Judith A. K.'

_publ_section_title
;
 The first bridged 9,10-bis(1,3-dithiol-2-ylidene)-9,10-dihydroanthracene
 derivatives: strained redox-active cyclophanes
;
_journal_issue 18
_journal_name_full 'Chemical Communications'
_journal_page_first 1835
_journal_paper_doi 10.1039/a905938e
_journal_year 1999
_chemical_formula_sum 'C28 H26 S6'
_chemical_formula_weight 554.85
_chemical_name_systematic ?
_space_group_IT_number 14
_symmetry_cell_setting monoclinic
_symmetry_space_group_name_Hall '-P 2ybc'
_symmetry_space_group_name_H-M 'P 1 21/c 1'
_atom_sites_solution_hydrogens difmap
_atom_sites_solution_primary direct
_atom_sites_solution_secondary difmap
_audit_creation_method SHELXL-97
_cell_angle_alpha 90.00
_cell_angle_beta 109.05(1)
_cell_angle_gamma 90.00
_cell_formula_units_Z 4
_cell_length_a 18.139(2)
_cell_length_b 11.041(1)
_cell_length_c 14.406(2)
_cell_measurement_reflns_used 903
_cell_measurement_temperature 293(2)
_cell_measurement_theta_max 20.7
_cell_measurement_theta_min 12.0
_cell_volume 2727.1(6)
_computing_cell_refinement 'Bruker SMART'
_computing_data_collection 'Bruker SMART'
_computing_data_reduction 'Bruker SHELXTL'
_computing_molecular_graphics 'Bruker SHELXTL'
_computing_publication_material 'Bruker SHELXTL'
_computing_structure_refinement 'SHELXL-97 (Sheldrick, 1997)'
_computing_structure_solution 'SHELXS-97 (Sheldrick, 1990)'
_diffrn_ambient_temperature 293(2)
_diffrn_detector_area_resol_mean 8
_diffrn_measured_fraction_theta_full 0.998
_diffrn_measured_fraction_theta_max 0.998
_diffrn_measurement_device_type 'SMART 1K CCD area detector'
_diffrn_measurement_method 'omega scans'
_diffrn_radiation_monochromator graphite
_diffrn_radiation_source 'fine-focus sealed tube'
_diffrn_radiation_type MoK\a
_diffrn_radiation_wavelength 0.71073
_diffrn_reflns_av_R_equivalents 0.0316
_diffrn_reflns_av_sigmaI/netI 0.0278
_diffrn_reflns_limit_h_max 23
_diffrn_reflns_limit_h_min -23
_diffrn_reflns_limit_k_max 14
_diffrn_reflns_limit_k_min -13
_diffrn_reflns_limit_l_max 18
_diffrn_reflns_limit_l_min -18
_diffrn_reflns_number 24278
_diffrn_reflns_theta_full 27.48
_diffrn_reflns_theta_max 27.48
_diffrn_reflns_theta_min 2.19
_diffrn_standards_decay_% 0
_exptl_absorpt_coefficient_mu 0.518
_exptl_absorpt_correction_T_max 0.8940
_exptl_absorpt_correction_T_min 0.8242
_exptl_absorpt_correction_type integration
_exptl_absorpt_process_details 'XPREP (SHELX-97) program, before correction R(int)=0.044'
_exptl_crystal_colour block
_exptl_crystal_density_diffrn 1.351
_exptl_crystal_density_method 'not measured'
_exptl_crystal_description yellow
_exptl_crystal_F_000 1160
_exptl_crystal_size_max 0.42
_exptl_crystal_size_mid 0.41
_exptl_crystal_size_min 0.24
_refine_diff_density_max 0.217
_refine_diff_density_min -0.254
_refine_diff_density_rms 0.042
_refine_ls_extinction_method none
_refine_ls_goodness_of_fit_ref 1.012
_refine_ls_hydrogen_treatment mixed
_refine_ls_matrix_type full
_refine_ls_number_parameters 384
_refine_ls_number_reflns 6247
_refine_ls_number_restraints 0
_refine_ls_restrained_S_all 1.012
_refine_ls_R_factor_all 0.0600
_refine_ls_R_factor_gt 0.0347
_refine_ls_shift/su_max 0.021
_refine_ls_shift/su_mean 0.001
_refine_ls_structure_factor_coef Fsqd
_refine_ls_weighting_details 'calc w=1/[\s^2^(Fo^2^)+(0.0481P)^2^+0.2227P] where P=(Fo^2^+2Fc^2^)/3'
_refine_ls_weighting_scheme calc
_refine_ls_wR_factor_gt 0.0829
_refine_ls_wR_factor_ref 0.0924
_reflns_number_gt 4325
_reflns_number_total 6247
_reflns_threshold_expression >2sigma(I)
_cod_data_source_file 905938esup1.cif
_cod_data_source_block alpha-3
_cod_depositor_comments
;
The following automatic conversions were performed:

'_symmetry_cell_setting' value 'Monoclinic' changed to 'monoclinic'
according to /home/saulius/struct/CIF-dictionaries/cif_core.dic
dictionary named 'cif_core.dic' version 2.4.2 from 2011-04-26.

Automatic conversion script
Id: cif_fix_values 1891 2012-01-12 08:04:46Z andrius 
;
_cod_original_cell_volume 2727.1(5)
_cod_original_sg_symbol_H-M P2(1)/c
_cod_database_code 7110661

loop_
_symmetry_equiv_pos_as_xyz
'x, y, z'
'-x, y+1/2, -z+1/2'
'-x, -y, -z'
'x, -y-1/2, z-1/2'

loop_
_atom_site_label
_atom_site_type_symbol
_atom_site_fract_x
_atom_site_fract_y
_atom_site_fract_z
_atom_site_U_iso_or_equiv
_atom_site_adp_type
_atom_site_occupancy
_atom_site_symmetry_multiplicity
_atom_site_calc_flag
_atom_site_refinement_flags
_atom_site_disorder_assembly
_atom_site_disorder_group
S1 S 0.11842(3) 0.06677(5) 0.37894(4) 0.05714(14) Uani 1 1 d . . .
S2 S 0.21218(3) 0.03651(5) 0.58521(4) 0.05553(14) Uani 1 1 d . . .
S3 S 0.34230(3) 0.45424(5) 0.34272(4) 0.05761(14) Uani 1 1 d . . .
S4 S 0.43641(3) 0.41186(4) 0.54821(3) 0.04960(13) Uani 1 1 d . A .
S5 S -0.01816(3) 0.17349(6) 0.42501(5) 0.06969(17) Uani 1 1 d . . .
S6 S 0.30823(3) 0.71352(5) 0.37640(5) 0.07114(18) Uani 1 1 d . . .
C1 C 0.22871(12) 0.0210(2) 0.25356(15) 0.0569(5) Uani 1 1 d . . .
H1 H 0.1959(12) -0.0445(19) 0.2637(15) 0.058(6) Uiso 1 1 d . . .
C2 C 0.22939(14) 0.0545(2) 0.16141(16) 0.0671(6) Uani 1 1 d . . .
H2 H 0.1986(14) 0.014(2) 0.1062(18) 0.083(7) Uiso 1 1 d . . .
C3 C 0.27881(14) 0.1439(2) 0.15077(16) 0.0663(6) Uani 1 1 d . . .
H3 H 0.2805(13) 0.171(2) 0.0874(18) 0.081(7) Uiso 1 1 d . . .
C4 C 0.32922(13) 0.2007(2) 0.23271(15) 0.0579(5) Uani 1 1 d . . .
H4 H 0.3629(12) 0.257(2) 0.2260(15) 0.063(6) Uiso 1 1 d . . .
C5 C 0.48764(11) 0.1391(2) 0.56563(15) 0.0528(5) Uani 1 1 d . . .
H5 H 0.5212(12) 0.1922(18) 0.5554(14) 0.057(6) Uiso 1 1 d . . .
C6 C 0.51139(12) 0.0568(2) 0.64219(15) 0.0596(5) Uani 1 1 d . . .
H6 H 0.5658(13) 0.0586(18) 0.6854(16) 0.064(6) Uiso 1 1 d . . .
C7 C 0.45915(13) -0.0253(2) 0.65638(15) 0.0620(6) Uani 1 1 d . . .
H7 H 0.4687(13) -0.082(2) 0.7054(17) 0.069(6) Uiso 1 1 d . . .
C8 C 0.38246(13) -0.02917(18) 0.59176(14) 0.0532(5) Uani 1 1 d . . .
H8 H 0.3493(10) -0.0865(17) 0.6007(13) 0.045(5) Uiso 1 1 d . . .
C9 C 0.27925(10) 0.05202(15) 0.43897(13) 0.0428(4) Uani 1 1 d . . .
C10 C 0.38071(9) 0.22436(17) 0.41881(12) 0.0447(4) Uani 1 1 d . . .
C11 C 0.27802(10) 0.07850(16) 0.33767(13) 0.0454(4) Uani 1 1 d . . .
C12 C 0.32954(10) 0.16903(17) 0.32667(12) 0.0457(4) Uani 1 1 d . . .
C13 C 0.41117(10) 0.13819(16) 0.50086(12) 0.0444(4) Uani 1 1 d . . .
C14 C 0.35844(10) 0.05112(15) 0.51309(12) 0.0432(4) Uani 1 1 d . . .
C15 C 0.21352(10) 0.04782(16) 0.46337(12) 0.0448(4) Uani 1 1 d . . .
C16 C 0.07810(11) 0.11999(18) 0.46764(15) 0.0537(5) Uani 1 1 d . . .
C17 C 0.12126(11) 0.10702(18) 0.56189(15) 0.0540(5) Uani 1 1 d . . .
C18 C 0.38787(9) 0.34546(17) 0.43281(13) 0.0452(4) Uani 1 1 d . . .
C19 C 0.35269(11) 0.57557(17) 0.42532(15) 0.0528(5) Uani 1 1 d . A .
C20 C 0.39628(11) 0.55649(17) 0.51897(15) 0.0514(4) Uani 1 1 d . . .
C21 C -0.01002(14) 0.3078(2) 0.35644(18) 0.0692(6) Uani 1 1 d . . .
H211 H 0.0011(13) 0.282(2) 0.2988(18) 0.080(7) Uiso 1 1 d . . .
H212 H -0.0626(15) 0.346(2) 0.3407(18) 0.092(8) Uiso 1 1 d . . .
C22 C 0.04897(14) 0.4018(2) 0.41112(18) 0.0638(6) Uani 1 1 d . . .
H221 H 0.0504(14) 0.409(2) 0.4748(19) 0.083(8) Uiso 1 1 d . . .
H222 H 0.1023(13) 0.373(2) 0.4210(15) 0.069(6) Uiso 1 1 d . . .
C23 C 0.03371(14) 0.5236(2) 0.36008(18) 0.0682(6) Uani 1 1 d . A .
H231 H -0.0186(15) 0.556(2) 0.3604(17) 0.083(7) Uiso 1 1 d . . .
H232 H 0.0336(14) 0.510(2) 0.294(2) 0.091(8) Uiso 1 1 d . . .
C24 C 0.09344(13) 0.6213(2) 0.4064(2) 0.0673(6) Uani 1 1 d . . .
H241 H 0.1060(13) 0.616(2) 0.4804(19) 0.082(7) Uiso 1 1 d . . .
H242 H 0.0724(14) 0.711(2) 0.3825(17) 0.086(7) Uiso 1 1 d . . .
C25A C 0.16574(15) 0.6078(3) 0.3769(2) 0.0598(8) Uani 0.823(6) 1 d P A 1
H251 H 0.1910 0.5314 0.4014 0.078 Uiso 0.823(6) 1 d PR A 1
H252 H 0.1512 0.6071 0.3058 0.078 Uiso 0.823(6) 1 d PR A 1
C26A C 0.22290(15) 0.7115(2) 0.4181(2) 0.0657(10) Uani 0.823(6) 1 d P A 1
H261 H 0.2409 0.7065 0.4893 0.085 Uiso 0.823(6) 1 d PR A 1
H262 H 0.1951 0.7875 0.3998 0.085 Uiso 0.823(6) 1 d PR A 1
C25B C 0.1875(10) 0.6360(18) 0.4319(15) 0.083(5) Uiso 0.177(6) 1 d P A 2
H253 H 0.2073 0.6964 0.4829 0.108 Uiso 0.177(6) 1 d PR A 2
H254 H 0.2135 0.5597 0.4553 0.108 Uiso 0.177(6) 1 d PR A 2
C26B C 0.2041(8) 0.6766(13) 0.3364(11) 0.074(5) Uiso 0.177(6) 1 d P A 2
H263 H 0.1729 0.7467 0.3073 0.096 Uiso 0.177(6) 1 d PR A 2
H264 H 0.1924 0.6114 0.2886 0.096 Uiso 0.177(6) 1 d PR A 2
C27 C 0.10119(14) 0.1461(2) 0.65103(17) 0.0746(7) Uani 1 1 d . . .
H271 H 0.1380 0.2055 0.6873 0.139(7) Uiso 1 1 d R . .
H272 H 0.1025 0.0771 0.6921 0.139(7) Uiso 1 1 d R . .
H273 H 0.0498 0.1805 0.6301 0.139(7) Uiso 1 1 d R . .
C28 C 0.41558(14) 0.6459(2) 0.60088(16) 0.0698(6) Uani 1 1 d . A .
H281 H 0.4050 0.7265 0.5748 0.098(5) Uiso 1 1 d R . .
H282 H 0.4698 0.6391 0.6390 0.098(5) Uiso 1 1 d R . .
H283 H 0.3844 0.6295 0.6420 0.098(5) Uiso 1 1 d R . .

loop_
_atom_site_aniso_label
_atom_site_aniso_U_11
_atom_site_aniso_U_22
_atom_site_aniso_U_33
_atom_site_aniso_U_23
_atom_site_aniso_U_13
_atom_site_aniso_U_12
S1 0.0413(3) 0.0748(4) 0.0492(3) -0.0108(2) 0.0065(2) -0.0009(2)
S2 0.0567(3) 0.0622(3) 0.0462(3) 0.0036(2) 0.0148(2) 0.0006(2)
S3 0.0582(3) 0.0594(3) 0.0478(3) 0.0086(2) 0.0072(2) 0.0007(2)
S4 0.0466(3) 0.0508(3) 0.0460(3) 0.0012(2) 0.0076(2) -0.0009(2)
S5 0.0437(3) 0.0814(4) 0.0854(4) -0.0027(3) 0.0231(3) -0.0014(3)
S6 0.0571(3) 0.0525(3) 0.0944(4) 0.0219(3) 0.0118(3) -0.0022(2)
C1 0.0542(12) 0.0597(13) 0.0498(11) -0.0144(9) 0.0073(9) 0.0015(10)
C2 0.0665(14) 0.0823(16) 0.0434(11) -0.0185(11) 0.0055(10) 0.0080(12)
C3 0.0692(14) 0.0874(17) 0.0420(11) -0.0039(11) 0.0178(10) 0.0155(13)
C4 0.0534(12) 0.0724(14) 0.0489(11) 0.0005(10) 0.0181(9) 0.0078(11)
C5 0.0404(10) 0.0600(12) 0.0529(11) -0.0081(9) 0.0083(9) 0.0049(9)
C6 0.0469(11) 0.0683(14) 0.0517(12) -0.0081(10) -0.0003(9) 0.0156(10)
C7 0.0694(14) 0.0600(13) 0.0453(11) 0.0015(10) 0.0032(10) 0.0243(11)
C8 0.0589(12) 0.0438(11) 0.0519(11) -0.0008(8) 0.0112(9) 0.0082(9)
C9 0.0436(9) 0.0378(9) 0.0432(9) -0.0052(7) 0.0088(7) 0.0027(7)
C10 0.0350(9) 0.0556(11) 0.0427(9) -0.0014(8) 0.0116(7) 0.0033(7)
C11 0.0413(9) 0.0483(10) 0.0426(9) -0.0063(8) 0.0082(8) 0.0098(8)
C12 0.0393(9) 0.0545(11) 0.0412(9) -0.0040(8) 0.0100(8) 0.0099(8)
C13 0.0403(9) 0.0476(10) 0.0417(9) -0.0066(7) 0.0086(7) 0.0071(8)
C14 0.0436(9) 0.0416(9) 0.0400(9) -0.0060(7) 0.0073(7) 0.0096(7)
C15 0.0458(10) 0.0411(10) 0.0416(9) -0.0050(7) 0.0062(8) -0.0019(7)
C16 0.0434(10) 0.0582(12) 0.0612(12) -0.0029(9) 0.0194(9) -0.0052(9)
C17 0.0542(11) 0.0538(12) 0.0575(12) 0.0011(9) 0.0230(9) -0.0043(9)
C18 0.0349(9) 0.0562(11) 0.0434(9) 0.0027(8) 0.0111(7) 0.0002(8)
C19 0.0445(10) 0.0489(11) 0.0619(12) 0.0071(9) 0.0133(9) -0.0027(8)
C20 0.0447(10) 0.0478(11) 0.0608(12) 0.0029(9) 0.0158(9) -0.0021(8)
C21 0.0542(13) 0.0838(17) 0.0612(14) -0.0024(12) 0.0075(11) 0.0076(12)
C22 0.0553(13) 0.0751(15) 0.0560(13) 0.0020(11) 0.0111(10) 0.0093(11)
C23 0.0629(14) 0.0812(17) 0.0578(14) 0.0045(12) 0.0160(11) 0.0170(12)
C24 0.0630(14) 0.0668(15) 0.0743(16) 0.0081(12) 0.0253(12) 0.0172(11)
C25A 0.0519(15) 0.0561(16) 0.0669(19) -0.0061(13) 0.0134(13) 0.0048(12)
C26A 0.0610(17) 0.0473(15) 0.082(2) -0.0033(13) 0.0144(14) 0.0061(12)
C27 0.0838(16) 0.0859(17) 0.0664(14) 0.0028(12) 0.0415(13) 0.0022(13)
C28 0.0788(15) 0.0564(13) 0.0677(14) -0.0057(11) 0.0150(11) 0.0015(11)

loop_
_atom_type_symbol
_atom_type_description
_atom_type_scat_dispersion_real
_atom_type_scat_dispersion_imag
_atom_type_scat_source
C C 0.0033 0.0016 'International Tables Vol C Tables 4.2.6.8 and 6.1.1.4'
H H 0.0000 0.0000 'International Tables Vol C Tables 4.2.6.8 and 6.1.1.4'
S S 0.1246 0.1234 'International Tables Vol C Tables 4.2.6.8 and 6.1.1.4'

loop_
_exptl_crystal_face_index_h
_exptl_crystal_face_index_k
_exptl_crystal_face_index_l
_exptl_crystal_face_perp_dist
-1.00 0.00 0.00 0.2100
1.00 0.00 0.00 0.2100
1.00 1.00 0.00 0.2050
-1.00 -1.00 0.00 0.2050
-1.00 1.00 0.00 0.2000
1.00 -1.00 0.00 0.2200
0.00 0.00 -1.00 0.1200
0.00 0.00 1.00 0.1200
-1.00 0.00 2.00 0.1600
1.00 0.00 -2.00 0.1600

loop_
_geom_angle_atom_site_label_1
_geom_angle_atom_site_label_2
_geom_angle_atom_site_label_3
_geom_angle
C16 S1 C15 94.76(9)
C17 S2 C15 95.46(9)
C19 S3 C18 95.72(9)
C20 S4 C18 96.42(9)
C16 S5 C21 102.55(11)
C19 S6 C26B 102.9(5)
C19 S6 C26A 100.58(11)
C26B S6 C26A 37.5(5)
C2 C1 C11 120.4(2)
C3 C2 C1 120.6(2)
C2 C3 C4 120.2(2)
C3 C4 C12 120.4(2)
C6 C5 C13 120.7(2)
C7 C6 C5 120.06(19)
C6 C7 C8 120.4(2)
C14 C8 C7 120.1(2)
C15 C9 C11 122.20(15)
C15 C9 C14 122.85(16)
C11 C9 C14 114.20(15)
C18 C10 C13 121.67(16)
C18 C10 C12 122.91(16)
C13 C10 C12 114.39(16)
C1 C11 C12 118.86(17)
C1 C11 C9 124.23(18)
C12 C11 C9 116.90(15)
C4 C12 C11 119.50(17)
C4 C12 C10 124.67(18)
C11 C12 C10 115.83(15)
C5 C13 C14 119.25(17)
C5 C13 C10 124.12(18)
C14 C13 C10 116.64(15)
C8 C14 C13 119.48(17)
C8 C14 C9 124.22(17)
C13 C14 C9 116.30(15)
C9 C15 S2 124.10(13)
C9 C15 S1 124.27(14)
S2 C15 S1 111.39(10)
C17 C16 S5 125.35(16)
C17 C16 S1 117.12(15)
S5 C16 S1 117.30(12)
C16 C17 C27 127.7(2)
C16 C17 S2 116.41(15)
C27 C17 S2 115.92(16)
C10 C18 S3 124.37(14)
C10 C18 S4 123.01(14)
S3 C18 S4 112.33(11)
C20 C19 S6 125.62(16)
C20 C19 S3 117.32(15)
S6 C19 S3 117.00(11)
C19 C20 C28 127.03(18)
C19 C20 S4 116.67(15)
C28 C20 S4 116.28(15)
C22 C21 S5 116.51(17)
C23 C22 C21 111.71(19)
C22 C23 C24 115.2(2)
C25A C24 C23 111.4(2)
C25A C24 C25B 30.0(7)
C23 C24 C25B 135.4(8)
C24 C25A C26A 110.9(2)
C25A C26A S6 114.8(2)
C26B C25B C24 108.5(13)
C25B C26B S6 105.1(11)

loop_
_geom_bond_atom_site_label_1
_geom_bond_atom_site_label_2
_geom_bond_distance
S1 C16 1.767(2)
S1 C15 1.7690(18)
S2 C17 1.754(2)
S2 C15 1.7677(18)
S3 C19 1.761(2)
S3 C18 1.7634(18)
S4 C20 1.7485(19)
S4 C18 1.7666(18)
S5 C16 1.753(2)
S5 C21 1.815(3)
S6 C19 1.759(2)
S6 C26B 1.831(14)
S6 C26A 1.834(3)
C1 C2 1.382(3)
C1 C11 1.401(3)
C2 C3 1.375(3)
C3 C4 1.385(3)
C4 C12 1.396(3)
C5 C6 1.385(3)
C5 C13 1.396(2)
C6 C7 1.374(3)
C7 C8 1.399(3)
C8 C14 1.392(3)
C9 C15 1.349(2)
C9 C11 1.481(3)
C9 C14 1.484(2)
C10 C18 1.352(3)
C10 C13 1.477(2)
C10 C12 1.481(2)
C11 C12 1.412(3)
C13 C14 1.407(3)
C16 C17 1.335(3)
C17 C27 1.508(3)
C19 C20 1.339(3)
C20 C28 1.490(3)
C21 C22 1.514(3)
C22 C23 1.514(3)
C23 C24 1.520(4)
C24 C25A 1.513(3)
C24 C25B 1.633(17)
C25A C26A 1.528(4)
C25B C26B 1.57(3)

loop_
_geom_torsion_atom_site_label_1
_geom_torsion_atom_site_label_2
_geom_torsion_atom_site_label_3
_geom_torsion_atom_site_label_4
_geom_torsion
C17 C16 S5 C21 119.4(2)
C16 S5 C21 C22 -54.9(2)
S5 C21 C22 C23 -162.01(18)
C21 C22 C23 C24 -176.1(2)
C22 C23 C24 C25A 80.1(3)
C23 C24 C25A C26A 176.1(2)
C24 C25A C26A S6 -173.89(18)
C25A C26A S6 C19 -63.0(2)
C26A S6 C19 C20 -78.8(2)
C22 C23 C24 C25B 58.0(11)
C23 C24 C25B C26B 81.8(14)
C24 C25B C26B S6 171.3(9)
C25B C26B S6 C19 60.5(11)
C26B S6 C19 C20 -117.1(5)
